data_7700495
loop_
_publ_author_name
'Mr\'ozek, Ond\<rej'
'Dost\'al, Libor'
'C\'isa\<rov\'a, Ivana'
'Honz\'i\<cek, Jan'
'Vinkl\'arek, Jarom\'ir'

_publ_section_title
;
 Propene complexes of molybdenum and tungsten stabilized by intramolecular
 coordination of the 1-(quinol-8-yl)indenyl ligand.
;
_journal_issue 32
_journal_name_full 'Dalton transactions (Cambridge, England : 2003)'
_journal_page_first 12210
_journal_page_last 12218
_journal_paper_doi 10.1039/c9dt02229e
_journal_volume 48
_journal_year 2019
_chemical_absolute_configuration unk
_chemical_compound_source 'synthesized by the authors'
_chemical_formula_moiety 'C23 H17 Mo N O2'
_chemical_formula_sum 'C23 H17 Mo N O2'
_chemical_formula_weight 435.32
_space_group_crystal_system monoclinic
_space_group_IT_number 4
_space_group_name_Hall 'P 2yb'
_space_group_name_H-M_alt 'P 1 21 1'
_symmetry_space_group_name_Hall 'P 2yb'
_symmetry_space_group_name_H-M 'P 1 21 1'
_atom_sites_solution_hydrogens mixed
_atom_sites_solution_primary direct
_audit_creation_method SHELXL-2018/3
_audit_update_record
;
2019-05-06 deposited with the CCDC.    2019-07-10 downloaded from the CCDC.
;
_cell_angle_alpha 90
_cell_angle_beta 92.813(2)
_cell_angle_gamma 90
_cell_formula_units_Z 2
_cell_length_a 9.9777(5)
_cell_length_b 7.6944(4)
_cell_length_c 12.0138(6)
_cell_measurement_reflns_used 9827
_cell_measurement_temperature 150(2)
_cell_measurement_theta_max 27.4891
_cell_measurement_theta_min 2.5919
_cell_volume 921.22(8)
_computing_cell_refinement 'SAINT V8.37A (Bruker AXS Inc., 2015)'
_computing_data_collection 'Bruker Instrument Service vV6.2.4'
_computing_data_reduction 'SAINT V8.37A (Bruker AXS Inc., 2015)'
_computing_structure_refinement 'SHELXL-2018/3 (Sheldrick, 2018)'
_computing_structure_solution 'XT, VERSION 2014/5'
_diffrn_ambient_temperature 150(2)
_diffrn_measured_fraction_theta_full 0.998
_diffrn_measured_fraction_theta_max 0.998
_diffrn_measurement_device_type 'Bruker D8 VENTURE Kappa Duo PHOTON 100 CMOS'
_diffrn_measurement_method '\f and \w scans'
_diffrn_radiation_monochromator 'Quazar Mo multilayer optic'
_diffrn_radiation_type MoK\a
_diffrn_radiation_wavelength 0.71073
_diffrn_reflns_av_R_equivalents 0.0242
_diffrn_reflns_av_unetI/netI 0.0152
_diffrn_reflns_Laue_measured_fraction_full 0.998
_diffrn_reflns_Laue_measured_fraction_max 0.998
_diffrn_reflns_limit_h_max 12
_diffrn_reflns_limit_h_min -12
_diffrn_reflns_limit_k_max 9
_diffrn_reflns_limit_k_min -10
_diffrn_reflns_limit_l_max 15
_diffrn_reflns_limit_l_min -15
_diffrn_reflns_number 27429
_diffrn_reflns_point_group_measured_fraction_full 0.999
_diffrn_reflns_point_group_measured_fraction_max 0.998
_diffrn_reflns_theta_full 25.242
_diffrn_reflns_theta_max 27.517
_diffrn_reflns_theta_min 2.592
_diffrn_source 'I\mS  micro-focus sealed tube'
_exptl_absorpt_coefficient_mu 0.729
_exptl_absorpt_correction_T_max 0.92
_exptl_absorpt_correction_T_min 0.85
_exptl_absorpt_correction_type multi-scan
_exptl_absorpt_process_details
;
SADABS-2016/2 - Bruker AXS area detector scaling and absorption correction
;
_exptl_crystal_colour yellow
_exptl_crystal_density_diffrn 1.569
_exptl_crystal_description prism
_exptl_crystal_F_000 440
_exptl_crystal_size_max 0.198
_exptl_crystal_size_mid 0.192
_exptl_crystal_size_min 0.116
_refine_diff_density_max 0.430
_refine_diff_density_min -0.608
_refine_diff_density_rms 0.048
_refine_ls_abs_structure_details
;
 Refined as an inversion twin.
;
_refine_ls_abs_structure_Flack 0.37(3)
_refine_ls_extinction_method none
_refine_ls_goodness_of_fit_ref 1.091
_refine_ls_hydrogen_treatment constr
_refine_ls_matrix_type full
_refine_ls_number_parameters 252
_refine_ls_number_reflns 4220
_refine_ls_number_restraints 3
_refine_ls_restrained_S_all 1.091
_refine_ls_R_factor_all 0.0181
_refine_ls_R_factor_gt 0.0172
_refine_ls_shift/su_max 0.001
_refine_ls_shift/su_mean 0.000
_refine_ls_structure_factor_coef Fsqd
_refine_ls_weighting_details 'w=1/[\s^2^(Fo^2^)+(0.0279P)^2^+0.1755P] where P=(Fo^2^+2Fc^2^)/3'
_refine_ls_weighting_scheme calc
_refine_ls_wR_factor_gt 0.0445
_refine_ls_wR_factor_ref 0.0451
_reflns_Friedel_coverage 0.861
_reflns_Friedel_fraction_full 0.999
_reflns_Friedel_fraction_max 0.997
_reflns_number_gt 4109
_reflns_number_total 4220
_reflns_threshold_expression 'I > 2\s(I)'
_cod_data_source_file c9dt02229e2.cif
_cod_data_source_block mo_jv170412mo1_vinklarek
_cod_depositor_comments 'Adding full bibliography for 7700495--7700499.cif.'
_cod_database_code 7700495
_shelx_shelxl_version_number 2018/3
_shelx_space_group_comment
;
The symmetry employed for this shelxl refinement is uniquely defined
by the following loop, which should always be used as a source of
symmetry information in preference to the above space-group names.
They are only intended as comments.
;
_shelx_estimated_absorpt_t_min 0.869
_shelx_estimated_absorpt_t_max 0.920

loop_
_space_group_symop_operation_xyz
'x, y, z'
'-x, y+1/2, -z'

loop_
_atom_site_label
_atom_site_type_symbol
_atom_site_fract_x
_atom_site_fract_y
_atom_site_fract_z
_atom_site_U_iso_or_equiv
_atom_site_adp_type
_atom_site_occupancy
_atom_site_site_symmetry_order
_atom_site_calc_flag
_atom_site_refinement_flags_posn
_atom_site_refinement_flags_adp
_atom_site_refinement_flags_occupancy
_atom_site_disorder_assembly
_atom_site_disorder_group
Mo1 Mo 0.83638(2) 0.18333(4) 0.20869(2) 0.02028(6) Uani 1 1 d . . . . .
O1 O 0.8789(2) 0.2983(3) 0.45466(16) 0.0370(5) Uani 1 1 d . . . . .
O2 O 1.0038(2) -0.1318(3) 0.2983(2) 0.0415(5) Uani 1 1 d . . . . .
N1 N 0.3790(2) 0.1225(3) 0.3332(2) 0.0253(5) Uani 1 1 d . . . . .
C9 C 0.7241(3) 0.1224(6) -0.0631(3) 0.0572(13) Uani 1 1 d . . . . .
H9 H 0.760278 0.022358 -0.096889 0.069 Uiso 1 1 calc R U . . .
C1 C 0.6038(2) 0.2311(4) 0.2136(2) 0.0227(6) Uani 1 1 d . . . . .
C2 C 0.6315(3) 0.0515(4) 0.2299(2) 0.0282(5) Uani 1 1 d . . . . .
H2 H 0.606811 -0.018333 0.296053 0.034 Uiso 1 1 calc R U . . .
C3 C 0.6869(3) -0.0171(4) 0.1318(3) 0.0357(7) Uani 1 1 d . . . . .
H3 H 0.706614 -0.142445 0.117764 0.043 Uiso 1 1 calc R U . . .
C4 C 0.6852(3) 0.1175(5) 0.0509(2) 0.0373(7) Uani 1 1 d . . . . .
C5 C 0.6349(2) 0.2730(4) 0.0998(2) 0.0288(6) Uani 1 1 d . . . . .
C6 C 0.6200(3) 0.4283(5) 0.0358(2) 0.0395(7) Uani 1 1 d . . . . .
H6 H 0.585669 0.531202 0.067595 0.047 Uiso 1 1 calc R U . . .
C7 C 0.6566(3) 0.4255(6) -0.0729(3) 0.0557(12) Uani 1 1 d . . . . .
H7 H 0.647221 0.528012 -0.116666 0.067 Uiso 1 1 calc R U . . .
C8 C 0.7079(3) 0.2729(7) -0.1209(3) 0.0629(13) Uani 1 1 d . . . . .
H8 H 0.731821 0.275990 -0.196479 0.076 Uiso 1 1 calc R U . . .
C10 C 0.5339(2) 0.3501(3) 0.28885(19) 0.0219(5) Uani 1 1 d . . . . .
C11 C 0.5737(3) 0.5200(3) 0.3036(2) 0.0282(5) Uani 1 1 d . . . . .
H11 H 0.651694 0.559132 0.268897 0.034 Uiso 1 1 calc R U . . .
C12 C 0.5029(3) 0.6379(3) 0.3683(2) 0.0320(6) Uani 1 1 d . . . . .
H12 H 0.532724 0.754818 0.375505 0.038 Uiso 1 1 calc R U . . .
C13 C 0.3910(3) 0.5848(4) 0.4209(2) 0.0309(6) Uani 1 1 d . . . . .
H13 H 0.343391 0.664792 0.464494 0.037 Uiso 1 1 calc R U . . .
C14 C 0.3469(3) 0.4119(3) 0.4102(2) 0.0241(5) Uani 1 1 d . . . . .
C15 C 0.2328(3) 0.3494(4) 0.4646(2) 0.0298(5) Uani 1 1 d . . . . .
H15 H 0.181800 0.425995 0.507857 0.036 Uiso 1 1 calc R U . . .
C16 C 0.1976(2) 0.1799(6) 0.45419(19) 0.0312(4) Uani 1 1 d . . . . .
H16 H 0.122700 0.135669 0.490999 0.037 Uiso 1 1 calc R U . . .
C17 C 0.2741(3) 0.0699(4) 0.3877(2) 0.0289(5) Uani 1 1 d . . . . .
H17 H 0.248864 -0.048942 0.381781 0.035 Uiso 1 1 calc R U . . .
C18 C 0.4173(3) 0.2914(4) 0.3447(2) 0.0205(5) Uani 1 1 d . . . . .
C19 C 0.8649(2) 0.2576(3) 0.3617(2) 0.0244(5) Uani 1 1 d . . . . .
C20 C 0.9444(3) -0.0125(3) 0.2644(2) 0.0273(5) Uani 1 1 d . . . . .
C21A C 0.9410(4) 0.4529(5) 0.1950(3) 0.0472(8) Uani 1 1 d . . . . .
H211 H 0.881593 0.555197 0.179922 0.057 Uiso 0.634(5) 1 d R U P A 1
H221 H 1.017036 0.477382 0.248720 0.057 Uiso 0.634(5) 1 d R U P A 1
H231 H 0.860093 0.458183 0.150100 0.057 Uiso 0.366(5) 1 d R U P A 2
H241 H 0.956490 0.533326 0.254274 0.057 Uiso 0.366(5) 1 d R U P A 2
C22A C 0.9648(4) 0.3438(6) 0.1056(4) 0.0339(9) Uani 0.634(5) 1 d D . P A 1
H22A H 0.929260 0.378814 0.029621 0.041 Uiso 0.634(5) 1 d R U P A 1
C23A C 1.0366(7) 0.1842(9) 0.1169(5) 0.0360(13) Uani 0.634(5) 1 d D . P A 1
H23A H 1.106582 0.184180 0.155381 0.043 Uiso 0.634(5) 1 d R U P A 1
H24A H 1.041082 0.106978 0.056781 0.043 Uiso 0.634(5) 1 d R U P A 1
C22B C 1.0278(7) 0.3410(11) 0.1747(6) 0.0339(9) Uani 0.366(5) 1 d D . P A 2
H22B H 1.108981 0.341102 0.219525 0.041 Uiso 0.366(5) 1 calc R U P A 2
C23B C 1.0128(15) 0.2137(16) 0.0889(9) 0.0360(13) Uani 0.366(5) 1 d D . P A 2
H23B H 0.932863 0.209966 0.042583 0.043 Uiso 0.366(5) 1 calc R U P A 2
H24B H 1.082650 0.132480 0.077976 0.043 Uiso 0.366(5) 1 calc R U P A 2

loop_
_atom_site_aniso_label
_atom_site_aniso_U_11
_atom_site_aniso_U_22
_atom_site_aniso_U_33
_atom_site_aniso_U_23
_atom_site_aniso_U_13
_atom_site_aniso_U_12
Mo1 0.01563(8) 0.02692(9) 0.01849(9) 0.00025(11) 0.00290(5) -0.00096(10)
O1 0.0337(10) 0.0528(13) 0.0247(10) -0.0106(9) 0.0043(8) 0.0011(9)
O2 0.0407(12) 0.0313(11) 0.0514(13) -0.0009(9) -0.0086(10) 0.0056(9)
N1 0.0218(10) 0.0302(12) 0.0244(11) -0.0015(9) 0.0056(9) -0.0053(8)
C9 0.0233(13) 0.120(4) 0.0280(16) -0.0236(19) 0.0041(12) -0.0062(16)
C1 0.0152(10) 0.0333(17) 0.0198(10) 0.0005(9) 0.0032(8) -0.0039(8)
C2 0.0202(12) 0.0319(15) 0.0328(14) -0.0025(11) 0.0047(10) -0.0070(10)
C3 0.0219(12) 0.0397(16) 0.0456(17) -0.0177(13) 0.0032(11) -0.0050(11)
C4 0.0174(11) 0.0687(19) 0.0256(13) -0.0132(12) 0.0004(10) -0.0037(11)
C5 0.0136(10) 0.0543(17) 0.0186(11) 0.0034(11) 0.0019(9) -0.0006(11)
C6 0.0200(12) 0.070(2) 0.0282(14) 0.0181(14) 0.0014(10) 0.0036(12)
C7 0.0238(14) 0.113(4) 0.0306(16) 0.0316(19) 0.0022(12) 0.0058(17)
C8 0.0280(15) 0.144(4) 0.0174(14) 0.005(2) 0.0019(12) -0.0067(19)
C10 0.0184(10) 0.0287(12) 0.0187(11) 0.0037(9) 0.0017(9) -0.0006(9)
C11 0.0245(12) 0.0298(13) 0.0307(13) 0.0067(10) 0.0052(10) -0.0025(10)
C12 0.0356(13) 0.0230(15) 0.0378(14) 0.0042(9) 0.0047(11) -0.0023(9)
C13 0.0323(13) 0.0301(15) 0.0305(13) 0.0001(11) 0.0046(11) 0.0057(10)
C14 0.0221(11) 0.0313(13) 0.0192(11) 0.0013(9) 0.0024(9) 0.0016(9)
C15 0.0237(12) 0.0401(14) 0.0263(13) -0.0003(11) 0.0087(10) 0.0035(10)
C16 0.0204(9) 0.0421(12) 0.0320(11) 0.005(2) 0.0104(8) -0.0022(18)
C17 0.0227(12) 0.0325(13) 0.0318(14) -0.0012(11) 0.0055(10) -0.0068(10)
C18 0.0183(11) 0.0254(13) 0.0177(11) 0.0015(9) 0.0001(9) 0.0002(10)
C19 0.0184(11) 0.0281(11) 0.0270(12) 0.0003(10) 0.0046(9) 0.0010(9)
C20 0.0247(12) 0.0285(13) 0.0284(13) -0.0042(10) -0.0004(10) -0.0014(10)
C21A 0.0459(19) 0.0408(17) 0.056(2) 0.0055(16) 0.0167(16) -0.0180(15)
C22A 0.0222(17) 0.050(2) 0.0301(19) 0.0129(18) 0.0063(13) -0.0111(17)
C23A 0.022(3) 0.062(3) 0.025(3) 0.011(4) 0.008(2) -0.001(3)
C22B 0.0222(17) 0.050(2) 0.0301(19) 0.0129(18) 0.0063(13) -0.0111(17)
C23B 0.022(3) 0.062(3) 0.025(3) 0.011(4) 0.008(2) -0.001(3)

loop_
_atom_type_symbol
_atom_type_description
_atom_type_scat_dispersion_real
_atom_type_scat_dispersion_imag
_atom_type_scat_source
C C 0.0033 0.0016 'International Tables Vol C Tables 4.2.6.8 and 6.1.1.4'
H H 0.0000 0.0000 'International Tables Vol C Tables 4.2.6.8 and 6.1.1.4'
Mo Mo -1.6832 0.6857 'International Tables Vol C Tables 4.2.6.8 and 6.1.1.4'
N N 0.0061 0.0033 'International Tables Vol C Tables 4.2.6.8 and 6.1.1.4'
O O 0.0106 0.0060 'International Tables Vol C Tables 4.2.6.8 and 6.1.1.4'

loop_
_geom_angle_atom_site_label_1
_geom_angle_atom_site_label_2
_geom_angle_atom_site_label_3
_geom_angle
C19 Mo1 C20 81.32(11)
C19 Mo1 C22A 107.84(15)
C20 Mo1 C22A 107.36(14)
C19 Mo1 C3 129.84(11)
C20 Mo1 C3 87.50(11)
C22A Mo1 C3 122.14(15)
C19 Mo1 C2 96.60(10)
C20 Mo1 C2 95.75(11)
C22A Mo1 C2 148.34(14)
C3 Mo1 C2 36.03(10)
C19 Mo1 C22B 85.9(2)
C20 Mo1 C22B 91.0(2)
C3 Mo1 C22B 143.4(2)
C2 Mo1 C22B 173.0(2)
C19 Mo1 C23A 111.07(16)
C20 Mo1 C23A 72.08(16)
C22A Mo1 C23A 36.50(13)
C3 Mo1 C23A 111.43(18)
C2 Mo1 C23A 147.02(18)
C19 Mo1 C21A 76.02(12)
C20 Mo1 C21A 117.98(13)
C22A Mo1 C21A 35.63(15)
C3 Mo1 C21A 148.17(14)
C2 Mo1 C21A 143.24(12)
C22B Mo1 C21A 31.3(2)
C23A Mo1 C21A 64.30(19)
C19 Mo1 C23B 118.4(2)
C20 Mo1 C23B 82.4(3)
C3 Mo1 C23B 108.2(2)
C2 Mo1 C23B 144.0(2)
C22B Mo1 C23B 35.65(17)
C21A Mo1 C23B 61.0(3)
C19 Mo1 C1 91.68(9)
C20 Mo1 C1 129.85(10)
C22A Mo1 C1 121.87(13)
C3 Mo1 C1 59.70(10)
C2 Mo1 C1 35.49(12)
C22B Mo1 C1 138.2(2)
C23A Mo1 C1 151.82(13)
C21A Mo1 C1 107.97(12)
C23B Mo1 C1 140.6(3)
C19 Mo1 C4 149.88(10)
C20 Mo1 C4 114.82(11)
C22A Mo1 C4 91.96(14)
C3 Mo1 C4 34.89(12)
C2 Mo1 C4 58.16(10)
C22B Mo1 C4 117.4(2)
C23A Mo1 C4 98.40(15)
C21A Mo1 C4 113.30(13)
C23B Mo1 C4 89.9(3)
C1 Mo1 C4 58.30(9)
C19 Mo1 C5 120.31(10)
C20 Mo1 C5 145.85(11)
C22A Mo1 C5 91.53(13)
C3 Mo1 C5 58.38(11)
C2 Mo1 C5 58.21(10)
C22B Mo1 C5 114.9(2)
C23A Mo1 C5 116.62(13)
C21A Mo1 C5 94.05(13)
C23B Mo1 C5 105.5(3)
C1 Mo1 C5 35.21(8)
C4 Mo1 C5 34.32(10)
C17 N1 C18 117.8(2)
C8 C9 C4 118.6(4)
C8 C9 H9 120.7
C4 C9 H9 120.7
C2 C1 C5 107.2(2)
C2 C1 C10 127.6(2)
C5 C1 C10 124.4(2)
C2 C1 Mo1 70.52(15)
C5 C1 Mo1 75.80(14)
C10 C1 Mo1 127.24(17)
C1 C2 C3 109.1(3)
C1 C2 Mo1 73.99(16)
C3 C2 Mo1 71.97(15)
C1 C2 H2 125.3
C3 C2 H2 125.3
Mo1 C2 H2 125.3
C4 C3 C2 107.7(3)
C4 C3 Mo1 76.82(16)
C2 C3 Mo1 72.00(15)
C4 C3 H3 125.7
C2 C3 H3 125.7
Mo1 C3 H3 125.7
C3 C4 C5 108.7(2)
C3 C4 C9 132.4(3)
C5 C4 C9 118.9(3)
C3 C4 Mo1 68.29(15)
C5 C4 Mo1 73.81(15)
C9 C4 Mo1 123.6(2)
C6 C5 C4 120.5(3)
C6 C5 C1 132.2(3)
C4 C5 C1 107.2(3)
C6 C5 Mo1 125.94(19)
C4 C5 Mo1 71.86(15)
C1 C5 Mo1 68.99(14)
C7 C6 C5 118.3(4)
C7 C6 H6 120.8
C5 C6 H6 120.8
C6 C7 C8 121.3(4)
C6 C7 H7 119.4
C8 C7 H7 119.4
C9 C8 C7 122.4(3)
C9 C8 H8 118.8
C7 C8 H8 118.8
C11 C10 C18 118.1(2)
C11 C10 C1 121.6(2)
C18 C10 C1 120.2(2)
C10 C11 C12 122.3(2)
C10 C11 H11 118.8
C12 C11 H11 118.8
C13 C12 C11 120.3(2)
C13 C12 H12 119.9
C11 C12 H12 119.9
C12 C13 C14 119.8(2)
C12 C13 H13 120.1
C14 C13 H13 120.1
C13 C14 C18 120.5(2)
C13 C14 C15 122.1(2)
C18 C14 C15 117.4(2)
C16 C15 C14 119.5(2)
C16 C15 H15 120.3
C14 C15 H15 120.3
C15 C16 C17 118.9(2)
C15 C16 H16 120.5
C17 C16 H16 120.5
N1 C17 C16 123.9(3)
N1 C17 H17 118.0
C16 C17 H17 118.0
N1 C18 C14 122.4(2)
N1 C18 C10 118.7(2)
C14 C18 C10 118.9(2)
O1 C19 Mo1 177.7(2)
O2 C20 Mo1 177.3(2)
C22B C21A Mo1 73.7(4)
C22A C21A Mo1 67.2(2)
C22A C21A H211 117.3
Mo1 C21A H211 116.8
C22A C21A H221 117.6
Mo1 C21A H221 117.1
H211 C21A H221 113.5
C22B C21A H231 119.7
Mo1 C21A H231 72.9
C22B C21A H241 120.3
Mo1 C21A H241 125.7
H231 C21A H241 120.0
C21A C22A C23A 123.3(4)
C21A C22A Mo1 77.2(2)
C23A C22A Mo1 76.5(3)
C21A C22A H22A 118.4
C23A C22A H22A 118.3
Mo1 C22A H22A 118.3
C22A C23A Mo1 67.0(3)
C22A C23A H23A 117.8
Mo1 C23A H23A 117.4
C22A C23A H24A 121.0
Mo1 C23A H24A 115.9
H23A C23A H24A 111.3
C21A C22B C23B 124.3(9)
C21A C22B Mo1 75.0(3)
C23B C22B Mo1 73.1(7)
C21A C22B H22B 117.8
C23B C22B H22B 117.8
Mo1 C22B H22B 126.0
C22B C23B Mo1 71.3(6)
C22B C23B H23B 120.0
Mo1 C23B H23B 73.9
C22B C23B H24B 120.0
Mo1 C23B H24B 126.8
H23B C23B H24B 120.0

loop_
_geom_bond_atom_site_label_1
_geom_bond_atom_site_label_2
_geom_bond_distance
Mo1 C19 1.933(3)
Mo1 C20 1.952(3)
Mo1 C22A 2.204(4)
Mo1 C3 2.307(3)
Mo1 C2 2.307(3)
Mo1 C22B 2.316(7)
Mo1 C23A 2.329(7)
Mo1 C21A 2.332(3)
Mo1 C23B 2.339(15)
Mo1 C1 2.353(2)
Mo1 C4 2.418(3)
Mo1 C5 2.443(2)
O1 C19 1.162(3)
O2 C20 1.156(3)
N1 C17 1.325(3)
N1 C18 1.359(3)
C9 C8 1.356(7)
C9 C4 1.441(4)
C9 H9 0.9500
C1 C2 1.421(5)
C1 C5 1.453(4)
C1 C10 1.485(3)
C2 C3 1.427(4)
C2 H2 1.0000
C3 C4 1.420(5)
C3 H3 1.0000
C4 C5 1.435(4)
C5 C6 1.425(4)
C6 C7 1.373(4)
C6 H6 0.9500
C7 C8 1.416(6)
C7 H7 0.9500
C8 H8 0.9500
C10 C11 1.375(4)
C10 C18 1.444(3)
C11 C12 1.407(4)
C11 H11 0.9500
C12 C13 1.372(4)
C12 H12 0.9500
C13 C14 1.405(4)
C13 H13 0.9500
C14 C18 1.423(4)
C14 C15 1.424(3)
C15 C16 1.355(6)
C15 H15 0.9500
C16 C17 1.413(4)
C16 H16 0.9500
C17 H17 0.9500
C21A C22B 1.253(9)
C21A C22A 1.393(6)
C21A H211 0.9968
C21A H221 0.9892
C21A H231 0.9500
C21A H241 0.9500
C22A C23A 1.425(4)
C22A H22A 1.0000
C23A H23A 0.8178
C23A H24A 0.9385
C22B C23B 1.425(4)
C22B H22B 0.9500
C23B H23B 0.9500
C23B H24B 0.9500
